data_7214406
loop_
_publ_author_name
'Li, Teng'
'Hong, Xu-Jia'
'Liu, Xiang'
'Chen, Rong'
'Zhan, Qing-Guang'
'Xu, Xuan'
'Cai, Yue-Peng'

_publ_section_title
;
 Construction of three pH-dependent luminescent metal--organic frameworks
 with 3-(4-carboxyphen-yl)-1,3-benzoimidazole
;
_journal_issue 19
_journal_name_full CrystEngComm
_journal_page_first 3883
_journal_paper_doi 10.1039/c4ce00125g
_journal_volume 16
_journal_year 2014
_chemical_formula_sum 'C56 H72 Cl6 Er4 N8 O44 Zn'
_chemical_formula_weight 2508.33
_chemical_name_systematic
; 
 ? 
;
_space_group_IT_number 88
_symmetry_cell_setting tetragonal
_symmetry_space_group_name_Hall '-I 4ad'
_symmetry_space_group_name_H-M 'I 41/a :2'
_atom_sites_solution_hydrogens geom
_atom_sites_solution_primary direct
_atom_sites_solution_secondary difmap
_audit_creation_method SHELXL-97
_cell_angle_alpha 90.00
_cell_angle_beta 90.00
_cell_angle_gamma 90.00
_cell_formula_units_Z 4
_cell_length_a 18.8840(17)
_cell_length_b 18.8840(17)
_cell_length_c 22.448(3)
_cell_measurement_reflns_used 1354
_cell_measurement_temperature 298(2)
_cell_measurement_theta_max 17.09
_cell_measurement_theta_min 2.37
_cell_volume 8005.1(15)
_computing_structure_refinement 'SHELXL-97 (Sheldrick, 2008)'
_computing_structure_solution 'SHELXS-97 (Sheldrick, 2008)'
_diffrn_ambient_temperature 298(2)
_diffrn_measured_fraction_theta_full 0.997
_diffrn_measured_fraction_theta_max 0.997
_diffrn_radiation_monochromator graphite
_diffrn_radiation_source 'fine-focus sealed tube'
_diffrn_radiation_type MoK\a
_diffrn_radiation_wavelength 0.71073
_diffrn_reflns_av_R_equivalents 0.1124
_diffrn_reflns_av_sigmaI/netI 0.0823
_diffrn_reflns_limit_h_max 22
_diffrn_reflns_limit_h_min -22
_diffrn_reflns_limit_k_max 22
_diffrn_reflns_limit_k_min -18
_diffrn_reflns_limit_l_max 26
_diffrn_reflns_limit_l_min -26
_diffrn_reflns_number 20704
_diffrn_reflns_theta_full 25.24
_diffrn_reflns_theta_max 25.24
_diffrn_reflns_theta_min 1.41
_exptl_absorpt_coefficient_mu 4.747
_exptl_absorpt_correction_T_max 0.6232
_exptl_absorpt_correction_T_min 0.4081
_exptl_absorpt_correction_type multi-scan
_exptl_absorpt_process_details 'SADABS (Sheldrick, 1996)'
_exptl_crystal_colour pink
_exptl_crystal_density_diffrn 2.081
_exptl_crystal_density_method 'not measured'
_exptl_crystal_description block
_exptl_crystal_F_000 4880
_exptl_crystal_size_max 0.23
_exptl_crystal_size_mid 0.19
_exptl_crystal_size_min 0.11
_refine_diff_density_max 1.674
_refine_diff_density_min -1.149
_refine_diff_density_rms 0.196
_refine_ls_extinction_method none
_refine_ls_goodness_of_fit_ref 1.138
_refine_ls_hydrogen_treatment mixed
_refine_ls_matrix_type full
_refine_ls_number_parameters 294
_refine_ls_number_reflns 3622
_refine_ls_number_restraints 121
_refine_ls_restrained_S_all 1.194
_refine_ls_R_factor_all 0.1133
_refine_ls_R_factor_gt 0.0613
_refine_ls_shift/su_max 0.000
_refine_ls_shift/su_mean 0.000
_refine_ls_structure_factor_coef Fsqd
_refine_ls_weighting_details 'calc w=1/[\s^2^(Fo^2^)+(0.0645P)^2^+58.0925P] where P=(Fo^2^+2Fc^2^)/3'
_refine_ls_weighting_scheme calc
_refine_ls_wR_factor_gt 0.1418
_refine_ls_wR_factor_ref 0.1690
_reflns_number_gt 2163
_reflns_number_total 3622
_reflns_threshold_expression >2sigma(I)
_cod_data_source_file c4ce00125g2.cif
_cod_data_source_block CCDC_979007(3)
_cod_depositor_comments
;
The following automatic conversions were performed:

'_symmetry_cell_setting' value 'Tetragonal' changed to 'tetragonal'
according to
/usr/data/users/saulius/crontab/automatic-downloads/rss-feeds/RSC/lib/dictionaries/cif_core.dic
dictionary named 'cif_core.dic' version 2.4.2 from 2011-04-26.

Automatic conversion script
Id: cif_fix_values 2281 2013-09-26 08:29:07Z andrius 
;
_cod_original_sg_symbol_H-M I41/a
_cod_database_code 7214406

loop_
_symmetry_equiv_pos_as_xyz
'x, y, z'
'-y+3/4, x+1/4, z+1/4'
'-x+1/2, -y, z+1/2'
'y+3/4, -x+3/4, z+3/4'
'x+1/2, y+1/2, z+1/2'
'-y+5/4, x+3/4, z+3/4'
'-x+1, -y+1/2, z+1'
'y+5/4, -x+5/4, z+5/4'
'-x, -y, -z'
'y-3/4, -x-1/4, -z-1/4'
'x-1/2, y, -z-1/2'
'-y-3/4, x-3/4, -z-3/4'
'-x+1/2, -y+1/2, -z+1/2'
'y-1/4, -x+1/4, -z+1/4'
'x, y+1/2, -z'
'-y-1/4, x-1/4, -z-1/4'

loop_
_atom_site_label
_atom_site_type_symbol
_atom_site_fract_x
_atom_site_fract_y
_atom_site_fract_z
_atom_site_U_iso_or_equiv
_atom_site_adp_type
_atom_site_occupancy
_atom_site_symmetry_multiplicity
_atom_site_calc_flag
_atom_site_refinement_flags
Er1 Er 0.09774(3) 0.23591(3) 0.18383(3) 0.0467(3) Uani 1 1 d DU
Zn1 Zn 0.5000 0.7500 0.1250 0.0378(7) Uani 1 4 d S
Cl1 Cl 0.0285(3) 0.5087(3) 0.2546(3) 0.0936(16) Uani 1 1 d .
Cl2 Cl 0.3617(16) 0.2877(15) 0.1289(10) 0.270(13) Uani 0.50 1 d P
O1 O 0.1646(6) 0.3324(6) 0.1682(6) 0.084(3) Uani 1 1 d U
O2 O 0.1188(7) 0.3922(6) 0.0943(6) 0.088(4) Uani 1 1 d .
O3 O 0.2250(14) 0.2210(16) 0.1493(12) 0.225(8) Uani 1 1 d DU
H3A H 0.229(7) 0.259(9) 0.129(15) 0.338 Uiso 1 1 d D
H3B H 0.220(5) 0.184(11) 0.128(14) 0.338 Uiso 1 1 d D
O4 O 0.0707(5) 0.2403(5) 0.0812(5) 0.048(2) Uani 1 1 d DU
O5 O 0.1805(12) 0.2226(11) 0.2588(10) 0.190(7) Uani 1 1 d U
O6 O 0.0782(12) 0.2989(13) 0.2800(10) 0.197(7) Uani 1 1 d DU
H6A H 0.073(19) 0.342(4) 0.2687(17) 0.295 Uiso 1 1 d D
H6B H 0.117(8) 0.291(16) 0.298(6) 0.295 Uiso 1 1 d D
O7 O 0.0704(11) 0.1795(13) 0.2747(8) 0.194(8) Uani 1 1 d DU
H7A H 0.0260(13) 0.175(16) 0.280(7) 0.291 Uiso 1 1 d D
H7B H 0.095(12) 0.142(10) 0.280(7) 0.291 Uiso 1 1 d D
O8 O 0.0570(19) 0.4489(11) 0.2702(13) 0.260(15) Uani 1 1 d .
O9 O -0.0355(14) 0.510(2) 0.2314(13) 0.35(3) Uani 1 1 d .
O10 O 0.0246(14) 0.5451(13) 0.3038(12) 0.213(11) Uani 1 1 d .
O11 O 0.0768(13) 0.5429(15) 0.2222(12) 0.240(13) Uani 1 1 d .
N1 N 0.3453(6) 0.6165(6) 0.1876(6) 0.053(3) Uani 1 1 d .
N2 N 0.4249(5) 0.6992(5) 0.1717(5) 0.047(3) Uani 1 1 d .
C1 C 0.1617(9) 0.3849(9) 0.1357(9) 0.066(5) Uani 1 1 d .
C2 C 0.2122(8) 0.4463(9) 0.1496(9) 0.070(5) Uani 1 1 d .
C3 C 0.2092(11) 0.5053(10) 0.1144(9) 0.102(8) Uani 1 1 d .
H3 H 0.1777 0.5082 0.0826 0.153 Uiso 1 1 calc R
C4 C 0.2563(11) 0.5626(9) 0.1282(11) 0.106(7) Uani 1 1 d .
H4 H 0.2574 0.6028 0.1043 0.159 Uiso 1 1 calc R
C5 C 0.2995(7) 0.5575(8) 0.1767(7) 0.054(4) Uani 1 1 d .
C6 C 0.3019(10) 0.4993(9) 0.2100(9) 0.099(7) Uani 1 1 d .
H6 H 0.3328 0.4958 0.2421 0.149 Uiso 1 1 calc R
C7 C 0.2565(10) 0.4435(10) 0.1952(9) 0.096(7) Uani 1 1 d .
H7 H 0.2575 0.4027 0.2184 0.144 Uiso 1 1 calc R
C8 C 0.3961(7) 0.6414(7) 0.1512(7) 0.053(4) Uani 1 1 d .
H8 H 0.4091 0.6199 0.1155 0.079 Uiso 1 1 calc R
C9 C 0.3406(8) 0.6637(9) 0.2353(8) 0.067(5) Uani 1 1 d .
C10 C 0.2968(10) 0.6609(12) 0.2854(8) 0.099(7) Uani 1 1 d .
H10 H 0.2634 0.6255 0.2918 0.148 Uiso 1 1 calc R
C11 C 0.3083(14) 0.7163(15) 0.3243(11) 0.143(12) Uani 1 1 d .
H11 H 0.2821 0.7174 0.3594 0.214 Uiso 1 1 calc R
C12 C 0.3574(14) 0.7715(14) 0.3143(11) 0.142(11) Uani 1 1 d .
H12 H 0.3606 0.8082 0.3417 0.213 Uiso 1 1 calc R
C13 C 0.4016(10) 0.7723(10) 0.2637(9) 0.090(6) Uani 1 1 d .
H13 H 0.4345 0.8080 0.2567 0.135 Uiso 1 1 calc R
C14 C 0.3921(8) 0.7147(7) 0.2244(7) 0.051(4) Uani 1 1 d U
H4A H 0.100(6) 0.213(7) 0.068(6) 0.077 Uiso 1 1 d D

loop_
_atom_site_aniso_label
_atom_site_aniso_U_11
_atom_site_aniso_U_22
_atom_site_aniso_U_33
_atom_site_aniso_U_23
_atom_site_aniso_U_13
_atom_site_aniso_U_12
Er1 0.0356(4) 0.0371(4) 0.0673(5) 0.0077(3) -0.0113(3) -0.0066(3)
Zn1 0.0253(9) 0.0253(9) 0.063(2) 0.000 0.000 0.000
Cl1 0.112(5) 0.088(4) 0.081(4) -0.006(3) -0.003(3) -0.019(3)
Cl2 0.31(3) 0.34(3) 0.160(18) 0.007(19) -0.05(2) -0.07(3)
O1 0.065(7) 0.062(7) 0.126(9) 0.013(7) -0.020(6) -0.018(6)
O2 0.095(10) 0.068(8) 0.101(10) -0.006(7) -0.004(8) -0.050(7)
O3 0.216(11) 0.215(11) 0.245(11) -0.005(9) 0.005(9) 0.007(9)
O4 0.036(5) 0.041(5) 0.066(6) 0.003(5) 0.000(4) 0.012(4)
O5 0.210(14) 0.159(13) 0.201(14) 0.007(12) -0.121(12) 0.023(12)
O6 0.172(15) 0.252(17) 0.167(14) 0.006(14) -0.019(13) 0.050(14)
O7 0.141(13) 0.31(2) 0.132(13) 0.055(15) -0.020(12) -0.078(14)
O8 0.41(4) 0.074(13) 0.30(3) -0.005(17) -0.03(3) 0.041(19)
O9 0.14(2) 0.67(8) 0.23(3) 0.01(4) -0.06(2) -0.09(3)
O10 0.25(3) 0.18(2) 0.21(2) -0.064(19) 0.03(2) 0.04(2)
O11 0.20(2) 0.26(3) 0.26(3) 0.03(2) 0.10(2) -0.06(2)
N1 0.056(7) 0.030(6) 0.073(9) 0.003(6) 0.003(7) -0.023(5)
N2 0.030(6) 0.030(6) 0.081(9) -0.009(6) 0.006(6) -0.017(5)
C1 0.056(11) 0.048(10) 0.094(15) 0.002(10) 0.019(10) -0.013(8)
C2 0.051(10) 0.059(11) 0.099(14) -0.018(10) 0.016(10) -0.022(8)
C3 0.143(19) 0.080(14) 0.084(14) 0.028(11) -0.031(13) -0.069(13)
C4 0.114(17) 0.062(12) 0.14(2) 0.023(12) -0.003(15) -0.063(12)
C5 0.037(8) 0.060(10) 0.064(11) -0.011(8) -0.002(7) -0.020(7)
C6 0.104(15) 0.065(12) 0.129(17) 0.045(12) -0.066(13) -0.052(11)
C7 0.076(12) 0.073(13) 0.137(18) 0.061(12) -0.045(13) -0.037(10)
C8 0.043(8) 0.052(9) 0.063(10) -0.015(8) 0.008(7) -0.012(7)
C9 0.052(9) 0.066(11) 0.082(13) -0.016(9) 0.009(9) -0.026(8)
C10 0.094(14) 0.14(2) 0.059(12) -0.026(12) 0.028(11) -0.066(14)
C11 0.14(2) 0.17(3) 0.12(2) -0.079(19) 0.071(17) -0.078(19)
C12 0.13(2) 0.16(2) 0.14(2) -0.100(19) 0.044(18) -0.036(19)
C13 0.081(13) 0.101(15) 0.088(14) -0.037(12) 0.032(11) -0.034(11)
C14 0.055(7) 0.047(7) 0.053(7) -0.005(6) 0.008(6) -0.007(6)

loop_
_atom_type_symbol
_atom_type_description
_atom_type_scat_dispersion_real
_atom_type_scat_dispersion_imag
_atom_type_scat_source
C C 0.0033 0.0016 'International Tables Vol C Tables 4.2.6.8 and 6.1.1.4'
H H 0.0000 0.0000 'International Tables Vol C Tables 4.2.6.8 and 6.1.1.4'
Cl Cl 0.1484 0.1585 'International Tables Vol C Tables 4.2.6.8 and 6.1.1.4'
Er Er -0.2586 4.9576 'International Tables Vol C Tables 4.2.6.8 and 6.1.1.4'
N N 0.0061 0.0033 'International Tables Vol C Tables 4.2.6.8 and 6.1.1.4'
O O 0.0106 0.0060 'International Tables Vol C Tables 4.2.6.8 and 6.1.1.4'
Zn Zn 0.2839 1.4301 'International Tables Vol C Tables 4.2.6.8 and 6.1.1.4'

loop_
_geom_angle_atom_site_label_1
_geom_angle_atom_site_label_2
_geom_angle_atom_site_label_3
_geom_angle
_geom_angle_site_symmetry_1
_geom_angle_site_symmetry_3
O2 Er1 O1 117.5(5) 14 .
O2 Er1 O5 81.7(6) 14 .
O1 Er1 O5 79.7(6) . .
O2 Er1 O4 83.1(4) 14 14
O1 Er1 O4 147.6(4) . 14
O5 Er1 O4 130.4(7) . 14
O2 Er1 O4 146.4(4) 14 12_666
O1 Er1 O4 79.7(4) . 12_666
O5 Er1 O4 131.5(6) . 12_666
O4 Er1 O4 70.8(4) 14 12_666
O2 Er1 O7 85.8(7) 14 .
O1 Er1 O7 128.6(6) . .
O5 Er1 O7 57.9(8) . .
O4 Er1 O7 74.1(5) 14 .
O4 Er1 O7 106.2(7) 12_666 .
O2 Er1 O4 80.6(4) 14 .
O1 Er1 O4 86.6(4) . .
O5 Er1 O4 149.4(7) . .
O4 Er1 O4 71.6(4) 14 .
O4 Er1 O4 71.4(4) 12_666 .
O7 Er1 O4 144.3(5) . .
O2 Er1 O6 136.1(6) 14 .
O1 Er1 O6 80.3(6) . .
O5 Er1 O6 61.4(8) . .
O4 Er1 O6 102.5(6) 14 .
O4 Er1 O6 72.1(6) 12_666 .
O7 Er1 O6 55.5(8) . .
O4 Er1 O6 142.8(6) . .
O2 Er1 O3 57.4(8) 14 .
O1 Er1 O3 60.7(8) . .
O5 Er1 O3 64.5(9) . .
O4 Er1 O3 137.1(7) 14 .
O4 Er1 O3 134.9(7) 12_666 .
O7 Er1 O3 114.9(8) . .
O4 Er1 O3 84.9(6) . .
O6 Er1 O3 117.2(8) . .
O2 Er1 Er1 119.8(4) 14 7_454
O1 Er1 Er1 116.2(3) . 7_454
O5 Er1 Er1 133.3(7) . 7_454
O4 Er1 Er1 36.8(2) 14 7_454
O4 Er1 Er1 36.6(2) 12_666 7_454
O7 Er1 Er1 81.2(5) . 7_454
O4 Er1 Er1 77.3(2) . 7_454
O6 Er1 Er1 77.6(5) . 7_454
O3 Er1 Er1 162.2(6) . 7_454
O2 Er1 Er1 68.8(4) 14 14
O1 Er1 Er1 123.5(3) . 14
O5 Er1 Er1 148.5(5) . 14
O4 Er1 Er1 37.5(2) 14 14
O4 Er1 Er1 77.6(2) 12_666 14
O7 Er1 Er1 107.3(5) . 14
O4 Er1 Er1 37.1(2) . 14
O6 Er1 Er1 137.0(5) . 14
O3 Er1 Er1 105.8(6) . 14
Er1 Er1 Er1 60.025(11) 7_454 14
O2 Er1 Er1 117.3(3) 14 12_666
O1 Er1 Er1 70.6(3) . 12_666
O5 Er1 Er1 149.7(5) . 12_666
O4 Er1 Er1 77.7(2) 14 12_666
O4 Er1 Er1 37.6(2) 12_666 12_666
O7 Er1 Er1 140.8(6) . 12_666
O4 Er1 Er1 36.7(2) . 12_666
O6 Er1 Er1 106.3(5) . 12_666
O3 Er1 Er1 104.3(6) . 12_666
Er1 Er1 Er1 60.025(11) 7_454 12_666
Er1 Er1 Er1 59.95(2) 14 12_666
N2 Zn1 N2 105.8(3) 7_564 12_766
N2 Zn1 N2 105.8(3) 7_564 14_565
N2 Zn1 N2 117.1(7) 12_766 14_565
N2 Zn1 N2 117.1(7) 7_564 .
N2 Zn1 N2 105.8(3) 12_766 .
N2 Zn1 N2 105.8(3) 14_565 .
O8 Cl1 O10 104.7(17) . .
O8 Cl1 O9 120(2) . .
O10 Cl1 O9 106(2) . .
O8 Cl1 O11 107(2) . .
O10 Cl1 O11 104.2(18) . .
O9 Cl1 O11 114(2) . .
C1 O1 Er1 136.1(12) . .
C1 O2 Er1 138.2(11) . 12_666
Er1 O3 H3A 99(3) . .
Er1 O3 H3B 99(3) . .
H3A O3 H3B 115(2) . .
Er1 O4 Er1 106.6(3) 12_666 14
Er1 O4 Er1 105.8(4) 12_666 .
Er1 O4 Er1 105.4(4) 14 .
Er1 O4 H4A 144(10) 12_666 .
Er1 O4 H4A 88(10) 14 .
Er1 O4 H4A 101(10) . .
Er1 O6 H6A 102(2) . .
Er1 O6 H6B 102(2) . .
H6A O6 H6B 115(3) . .
Er1 O7 H7A 112(3) . .
Er1 O7 H7B 113(3) . .
H7A O7 H7B 115(3) . .
C8 N1 C9 106.8(11) . .
C8 N1 C5 126.9(13) . .
C9 N1 C5 126.0(12) . .
C8 N2 C14 107.2(11) . .
C8 N2 Zn1 120.7(10) . .
C14 N2 Zn1 132.0(9) . .
O1 C1 O2 124.2(16) . .
O1 C1 C2 117.5(19) . .
O2 C1 C2 118.3(16) . .
C7 C2 C3 120.4(15) . .
C7 C2 C1 121.3(18) . .
C3 C2 C1 118.3(18) . .
C2 C3 C4 117.6(18) . .
C2 C3 H3 121.2 . .
C4 C3 H3 121.2 . .
C5 C4 C3 119.4(17) . .
C5 C4 H4 120.3 . .
C3 C4 H4 120.3 . .
C6 C5 C4 121.8(15) . .
C6 C5 N1 121.9(15) . .
C4 C5 N1 116.3(14) . .
C5 C6 C7 118.0(16) . .
C5 C6 H6 121.0 . .
C7 C6 H6 121.0 . .
C2 C7 C6 122.7(16) . .
C2 C7 H7 118.6 . .
C6 C7 H7 118.6 . .
N2 C8 N1 112.1(13) . .
N2 C8 H8 123.9 . .
N1 C8 H8 123.9 . .
C14 C9 C10 125.7(16) . .
C14 C9 N1 105.1(13) . .
C10 C9 N1 129.1(14) . .
C11 C10 C9 112.7(17) . .
C11 C10 H10 123.6 . .
C9 C10 H10 123.6 . .
C10 C11 C12 124.2(19) . .
C10 C11 H11 117.9 . .
C12 C11 H11 117.9 . .
C13 C12 C11 121.7(19) . .
C13 C12 H12 119.2 . .
C11 C12 H12 119.2 . .
C12 C13 C14 114.9(17) . .
C12 C13 H13 122.6 . .
C14 C13 H13 122.6 . .
N2 C14 C9 108.8(13) . .
N2 C14 C13 130.4(13) . .
C9 C14 C13 120.8(15) . .

loop_
_geom_bond_atom_site_label_1
_geom_bond_atom_site_label_2
_geom_bond_distance
_geom_bond_site_symmetry_2
Er1 O2 2.239(12) 14
Er1 O1 2.245(11) .
Er1 O5 2.310(16) .
Er1 O4 2.318(8) 14
Er1 O4 2.332(9) 12_666
Er1 O7 2.359(19) .
Er1 O4 2.361(10) .
Er1 O6 2.49(2) .
Er1 O3 2.54(3) .
Er1 Er1 3.7298(12) 7_454
Er1 Er1 3.7325(11) 14
Er1 Er1 3.7326(11) 12_666
Zn1 N2 2.006(10) 7_564
Zn1 N2 2.006(10) 12_766
Zn1 N2 2.006(10) 14_565
Zn1 N2 2.006(10) .
Cl1 O8 1.30(2) .
Cl1 O10 1.30(2) .
Cl1 O9 1.32(2) .
Cl1 O11 1.33(2) .
O1 C1 1.231(19) .
O2 C1 1.24(2) .
O2 Er1 2.239(12) 12_666
O3 H3A 0.851(10) .
O3 H3B 0.851(10) .
O4 Er1 2.318(8) 12_666
O4 Er1 2.332(9) 14
O4 H4A 0.819(11) .
O6 H6A 0.851(11) .
O6 H6B 0.852(11) .
O7 H7A 0.851(11) .
O7 H7B 0.851(11) .
N1 C8 1.345(17) .
N1 C9 1.397(19) .
N1 C5 1.432(17) .
N2 C8 1.304(15) .
N2 C14 1.367(17) .
C1 C2 1.53(2) .
C2 C7 1.32(2) .
C2 C3 1.37(2) .
C3 C4 1.43(2) .
C3 H3 0.9300 .
C4 C5 1.36(2) .
C4 H4 0.9300 .
C5 C6 1.33(2) .
C6 C7 1.40(2) .
C6 H6 0.9300 .
C7 H7 0.9300 .
C8 H8 0.9300 .
C9 C14 1.392(19) .
C9 C10 1.40(2) .
C10 C11 1.38(3) .
C10 H10 0.9300 .
C11 C12 1.41(3) .
C11 H11 0.9300 .
C12 C13 1.41(3) .
C12 H12 0.9300 .
C13 C14 1.41(2) .
C13 H13 0.9300 .

loop_
_geom_hbond_atom_site_label_D
_geom_hbond_atom_site_label_H
_geom_hbond_atom_site_label_A
_geom_hbond_distance_DH
_geom_hbond_distance_HA
_geom_hbond_distance_DA
_geom_hbond_angle_DHA
_geom_hbond_site_symmetry_A
O6 H6B O5 0.852(11) 1.98(5) 2.46(3) 115(5) .
O6 H6A O8 0.851(11) 2.05(3) 2.87(3) 162(3) .
O3 H3A Cl2 0.851(10) 2.56(17) 2.91(4) 106(14) .
O6 H6B Cl2 0.852(11) 2.2(3) 2.85(4) 128(30) 13
O7 H7A O6 0.851(11) 2.03(8) 2.84(3) 158(22) 7_454
O4 H4A O1 0.819(11) 2.46(14) 2.934(14) 118(13) 14

loop_
_geom_torsion_atom_site_label_1
_geom_torsion_atom_site_label_2
_geom_torsion_atom_site_label_3
_geom_torsion_atom_site_label_4
_geom_torsion
_geom_torsion_site_symmetry_1
_geom_torsion_site_symmetry_4
O2 Er1 O1 C1 111.7(17) 14 .
O5 Er1 O1 C1 -173.4(19) . .
O4 Er1 O1 C1 -13(2) 14 .
O4 Er1 O1 C1 -37.5(17) 12_666 .
O7 Er1 O1 C1 -140.1(18) . .
O4 Er1 O1 C1 34.1(18) . .
O6 Er1 O1 C1 -110.9(18) . .
O3 Er1 O1 C1 120(2) . .
Er1 Er1 O1 C1 -40.0(19) 7_454 .
Er1 Er1 O1 C1 30.0(19) 14 .
Er1 Er1 O1 C1 0.3(17) 12_666 .
O2 Er1 O4 Er1 179.9(5) 14 12_666
O1 Er1 O4 Er1 -61.5(4) . 12_666
O5 Er1 O4 Er1 -124.7(10) . 12_666
O4 Er1 O4 Er1 94.07(14) 14 12_666
O4 Er1 O4 Er1 18.7(4) 12_666 12_666
O7 Er1 O4 Er1 110.8(11) . 12_666
O6 Er1 O4 Er1 7.5(11) . 12_666
O3 Er1 O4 Er1 -122.4(7) . 12_666
Er1 Er1 O4 Er1 56.3(3) 7_454 12_666
Er1 Er1 O4 Er1 112.7(5) 14 12_666
O2 Er1 O4 Er1 67.1(4) 14 14
O1 Er1 O4 Er1 -174.3(4) . 14
O5 Er1 O4 Er1 122.6(11) . 14
O4 Er1 O4 Er1 -18.7(4) 14 14
O4 Er1 O4 Er1 -94.00(15) 12_666 14
O7 Er1 O4 Er1 -2.0(12) . 14
O6 Er1 O4 Er1 -105.2(9) . 14
O3 Er1 O4 Er1 124.9(7) . 14
Er1 Er1 O4 Er1 -56.5(2) 7_454 14
Er1 Er1 O4 Er1 -112.7(5) 12_666 14
N2 Zn1 N2 C8 -147.7(12) 7_564 .
N2 Zn1 N2 C8 -30.1(11) 12_766 .
N2 Zn1 N2 C8 94.7(13) 14_565 .
N2 Zn1 N2 C14 35.5(12) 7_564 .
N2 Zn1 N2 C14 153.0(13) 12_766 .
N2 Zn1 N2 C14 -82.1(11) 14_565 .
Er1 O1 C1 O2 -10(3) . .
Er1 O1 C1 C2 167.3(11) . .
Er1 O2 C1 O1 21(3) 12_666 .
Er1 O2 C1 C2 -156.2(12) 12_666 .
O1 C1 C2 C7 -1(3) . .
O2 C1 C2 C7 176.2(19) . .
O1 C1 C2 C3 -179.3(18) . .
O2 C1 C2 C3 -2(3) . .
C7 C2 C3 C4 1(3) . .
C1 C2 C3 C4 179.5(17) . .
C2 C3 C4 C5 -3(3) . .
C3 C4 C5 C6 4(3) . .
C3 C4 C5 N1 179.7(17) . .
C8 N1 C5 C6 115(2) . .
C9 N1 C5 C6 -72(2) . .
C8 N1 C5 C4 -61(2) . .
C9 N1 C5 C4 112(2) . .
C4 C5 C6 C7 -2(3) . .
N1 C5 C6 C7 -178.3(17) . .
C3 C2 C7 C6 0(3) . .
C1 C2 C7 C6 -178.3(19) . .
C5 C6 C7 C2 1(4) . .
C14 N2 C8 N1 -0.3(17) . .
Zn1 N2 C8 N1 -177.8(9) . .
C9 N1 C8 N2 1.1(18) . .
C5 N1 C8 N2 175.0(13) . .
C8 N1 C9 C14 -1.4(18) . .
C5 N1 C9 C14 -175.4(14) . .
C8 N1 C9 C10 -178.9(19) . .
C5 N1 C9 C10 7(3) . .
C14 C9 C10 C11 1(3) . .
N1 C9 C10 C11 178(2) . .
C9 C10 C11 C12 2(4) . .
C10 C11 C12 C13 -3(5) . .
C11 C12 C13 C14 1(4) . .
C8 N2 C14 C9 -0.6(17) . .
Zn1 N2 C14 C9 176.5(11) . .
C8 N2 C14 C13 -177.9(18) . .
Zn1 N2 C14 C13 -1(3) . .
C10 C9 C14 N2 178.9(18) . .
N1 C9 C14 N2 1.3(18) . .
C10 C9 C14 C13 -4(3) . .
N1 C9 C14 C13 178.8(16) . .
C12 C13 C14 N2 179.3(19) . .
C12 C13 C14 C9 2(3) . .
